data_2023325
loop_
_publ_author_name
'Siddikova, Kyzlarkhan'
'Ziyatov, Daminbek'
'Tojiboev, Akmaljon'
'Ashurov, Jamshid'
'Kadirova, Zukhra'
'Daminova, Shahlo'

_publ_section_title
;
 Synthesis, crystal structure and Hirshfeld surface analysis of
 bis(acetylacetonato-\k2
 O,O&#x2032;)(2-amino-1-methyl-1H-benzimidazole-\kN 3)copper(II)
;
_journal_coeditor_code TX2089
_journal_issue 1
_journal_name_full 'Acta Crystallographica Section E Crystallographic Communications'
_journal_paper_doi 10.1107/S2056989024011538
_journal_volume 81
_journal_year 2025
_chemical_formula_iupac '[Cu (C5 H7 O2)2 (C8 H9 N3)]'
_chemical_formula_moiety 'C18 H23 Cu N3 O4'
_chemical_formula_sum 'C18 H23 Cu N3 O4'
_chemical_formula_weight 408.93
_chemical_name_systematic
;
Bis(acetylacetonato-\k^2^<i>O</i>,<i>O</i>')(2-amino-1-methyl-1<i>H</i>-\
benzimidazole-\k<i>N</i>^3^)copper(II)
;
_space_group_crystal_system orthorhombic
_space_group_IT_number 62
_space_group_name_Hall '-P 2ac 2n'
_space_group_name_H-M_alt 'P n m a'
_atom_sites_solution_hydrogens mixed
_audit_creation_method
;
Olex2 1.5
(compiled 2024.02.16 svn.r378c4104 for OlexSys, GUI svn.r6928)
;
_cell_angle_alpha 90
_cell_angle_beta 90
_cell_angle_gamma 90
_cell_formula_units_Z 4
_cell_length_a 9.0322(2)
_cell_length_b 13.9740(3)
_cell_length_c 16.0004(4)
_cell_measurement_reflns_used 5665
_cell_measurement_temperature 298.00
_cell_measurement_theta_max 69.4840
_cell_measurement_theta_min 2.7680
_cell_volume 2019.51(8)
_computing_cell_refinement
;
CrysAlisPro 1.171.40.84a (Rigaku OD, 2020)
;
_computing_data_collection
;
CrysAlisPro 1.171.40.84a (Rigaku OD, 2020)
;
_computing_data_reduction
;
CrysAlisPro 1.171.40.84a (Rigaku OD, 2020)
;
_computing_molecular_graphics
;
Olex2 1.5 (Dolomanov <i>et al.</i>,  2009)
;
_computing_publication_material
;
Olex2 1.5 (Dolomanov <i>et al.</i>,  2009)
;
_computing_structure_refinement
;
<i>olex2.refine</i> 1.5 (Bourhis <i>et al.</i>,  2015)
;
_computing_structure_solution
;
<i>SHELXT2014/5</i> (Sheldrick, 2015)
;
_diffrn_ambient_temperature 298.00
_diffrn_detector_area_resol_mean 10.0000
_diffrn_measured_fraction_theta_full 1.000
_diffrn_measured_fraction_theta_max 0.9961
_diffrn_measurement_device_type 'XtaLAB Synergy, Single source at home/near, HyPix3000'
_diffrn_measurement_method '\w scans'
_diffrn_radiation_type CuK\a
_diffrn_radiation_wavelength 1.54184
_diffrn_reflns_av_R_equivalents 0.0663
_diffrn_reflns_av_unetI/netI 0.0304
_diffrn_reflns_limit_h_max 10
_diffrn_reflns_limit_h_min -11
_diffrn_reflns_limit_k_max 17
_diffrn_reflns_limit_k_min -17
_diffrn_reflns_limit_l_max 19
_diffrn_reflns_limit_l_min -19
_diffrn_reflns_number 19729
_diffrn_reflns_theta_full 67.6840
_diffrn_reflns_theta_max 71.49
_diffrn_reflns_theta_min 4.200
_exptl_absorpt_coefficient_mu 1.699
_exptl_absorpt_correction_T_max 1.00000
_exptl_absorpt_correction_T_min 0.51729
_exptl_absorpt_correction_type multi-scan
_exptl_absorpt_process_details
;
(CrysAlisPro; Rigaku OD, 2020)
;
_exptl_crystal_colour 'clear light green'
_exptl_crystal_density_diffrn 1.345
_exptl_crystal_description block
_exptl_crystal_F_000 846.676
_exptl_crystal_size_max 0.3
_exptl_crystal_size_mid 0.24
_exptl_crystal_size_min 0.18
_refine_diff_density_max 0.2695
_refine_diff_density_min -0.3345
_refine_ls_extinction_coef 0.00034(14)
_refine_ls_extinction_expression Fc^*^=kFc[1+0.001xFc^2^\l^3^/sin(2\q)]^-1/4^
_refine_ls_extinction_method
;
SHELXL2016/6 (Sheldrick 2015)
;
_refine_ls_goodness_of_fit_ref 1.0436
_refine_ls_hydrogen_treatment mixed
_refine_ls_matrix_type full
_refine_ls_number_parameters 146
_refine_ls_number_reflns 2050
_refine_ls_number_restraints 0
_refine_ls_restrained_S_all 1.0436
_refine_ls_R_factor_all 0.0440
_refine_ls_R_factor_gt 0.0362
_refine_ls_shift/su_max 0.001
_refine_ls_shift/su_mean 0.000
_refine_ls_structure_factor_coef Fsqd
_refine_ls_weighting_details 'w=1/[\s^2^(Fo^2^)+(0.0585P)^2^+0.4360P] where P=(Fo^2^+2Fc^2^)/3'
_refine_ls_weighting_scheme calc
_refine_ls_wR_factor_gt 0.1029
_refine_ls_wR_factor_ref 0.1093
_reflns_number_gt 1693
_reflns_number_total 2050
_reflns_threshold_expression I>=2\s(I)
_cod_data_source_file tx2089.cif
_cod_data_source_block I
_cod_database_code 2023325
_shelx_space_group_comment
;
The symmetry employed for this shelxl refinement is uniquely defined
by the following loop, which should always be used as a source of
symmetry information in preference to the above space-group names.
They are only intended as comments.
;
_shelx_estimated_absorpt_t_min 0.630
_shelx_estimated_absorpt_t_max 0.750

loop_
_space_group_symop_operation_xyz
'x, y, z'
'-x+1/2, -y, z+1/2'
'-x, y+1/2, -z'
'x+1/2, -y+1/2, -z+1/2'
'-x, -y, -z'
'x-1/2, y, -z-1/2'
'x, -y-1/2, z'
'-x-1/2, y-1/2, z-1/2'

loop_
_atom_site_type_symbol
_atom_site_label
_atom_site_fract_x
_atom_site_fract_y
_atom_site_fract_z
_atom_site_U_iso_or_equiv
_atom_site_adp_type
_atom_site_calc_flag
_atom_site_occupancy
_atom_site_disorder_assembly
_atom_site_disorder_group
Cu Cu1 0.58425(4) 0.250000 0.42118(3) 0.04582(19) Uani d 1 . .
O O1 0.66063(18) 0.34444(12) 0.49868(10) 0.0623(4) Uani d 1 . .
N N1 0.3473(2) 0.250000 0.45198(15) 0.0466(6) Uani d 1 . .
O O2 0.56911(18) 0.34360(12) 0.33081(10) 0.0615(4) Uani d 1 . .
N N2 0.2624(3) 0.250000 0.31270(17) 0.0819(10) Uani d 1 . .
H H2A 0.350932 0.250000 0.292910 0.098 Uiso calc 1 . .
H H2B 0.187784 0.250000 0.279310 0.098 Uiso calc 1 . .
C C3 0.2406(3) 0.250000 0.39601(18) 0.0492(7) Uani d 1 . .
C C7A 0.2752(3) 0.250000 0.52873(17) 0.0440(6) Uani d 1 . .
C C8 -0.0378(5) 0.250000 0.3850(3) 0.0828(14) Uani d 1 . .
C C3A 0.1225(3) 0.250000 0.5159(2) 0.0507(7) Uani d 1 . .
C C4B 0.6857(3) 0.43114(19) 0.48236(19) 0.0713(7) Uani d 1 . .
C C5 0.0806(4) 0.250000 0.6613(3) 0.0798(12) Uani d 1 . .
H H5 0.017475 0.250000 0.707242 0.096 Uiso calc 1 . .
C C2B 0.5995(3) 0.4322(2) 0.33641(19) 0.0724(7) Uani d 1 . .
N N3 0.1028(3) 0.250000 0.43016(16) 0.0534(7) Uani d 1 . .
C C3B 0.6587(4) 0.4754(2) 0.4067(2) 0.0907(10) Uani d 1 . .
H H3B 0.682585 0.539925 0.402560 0.109 Uiso calc 1 . .
C C4 0.0195(4) 0.250000 0.5807(2) 0.0701(10) Uani d 1 . .
H H4 -0.082124 0.250000 0.571234 0.105 Uiso calc 1 . .
C C5B 0.7560(5) 0.4878(3) 0.5527(2) 0.1149(14) Uani d 1 . .
H H5BA 0.760146 0.554218 0.537488 0.172 Uiso calc 1 . .
H H5BB 0.854430 0.464517 0.562579 0.172 Uiso calc 1 . .
H H5BC 0.697939 0.480611 0.602556 0.172 Uiso calc 1 . .
C C6 0.2322(4) 0.250000 0.6747(2) 0.0671(9) Uani d 1 . .
H H6 0.267621 0.250000 0.729239 0.080 Uiso calc 1 . .
C C7 0.3321(4) 0.250000 0.6096(2) 0.0550(7) Uani d 1 . .
H H7 0.433621 0.250000 0.619289 0.066 Uiso calc 1 . .
C C1B 0.5684(6) 0.4893(2) 0.2591(2) 0.1206(15) Uani d 1 . .
H H1BA 0.574813 0.556314 0.271846 0.181 Uiso calc 1 . .
H H1BB 0.470795 0.474659 0.239196 0.181 Uiso calc 1 . .
H H1BC 0.639781 0.473498 0.216864 0.181 Uiso calc 1 . .
H H8A -0.049(6) 0.199(3) 0.353(3) 0.19(2) Uiso d 1 . .
H H8B -0.100(8) 0.250000 0.420(4) 0.14(3) Uiso d 1 . .

loop_
_atom_site_aniso_label
_atom_site_aniso_U_11
_atom_site_aniso_U_22
_atom_site_aniso_U_33
_atom_site_aniso_U_12
_atom_site_aniso_U_13
_atom_site_aniso_U_23
Cu1 0.0410(3) 0.0525(3) 0.0439(3) 0.000 0.00055(16) 0.000
O1 0.0659(10) 0.0630(10) 0.0580(9) 0.0026(8) -0.0107(7) -0.0074(8)
N1 0.0368(12) 0.0605(14) 0.0426(12) 0.000 0.0026(10) 0.000
O2 0.0728(11) 0.0612(10) 0.0505(9) -0.0109(7) 0.0010(7) 0.0085(7)
N2 0.0433(16) 0.160(3) 0.0422(14) 0.000 -0.0035(12) 0.000
C3 0.0360(14) 0.0645(18) 0.0471(15) 0.000 0.0009(12) 0.000
C7A 0.0464(15) 0.0420(13) 0.0435(14) 0.000 0.0033(12) 0.000
C8 0.041(2) 0.137(5) 0.070(3) 0.000 -0.0072(19) 0.000
C3A 0.0441(15) 0.0556(17) 0.0524(17) 0.000 0.0055(13) 0.000
C4B 0.0746(17) 0.0566(14) 0.0828(18) 0.0047(12) -0.0081(14) -0.0184(13)
C5 0.071(3) 0.114(3) 0.055(2) 0.000 0.0223(17) 0.000
C2B 0.0847(19) 0.0593(15) 0.0731(17) -0.0010(13) 0.0100(14) 0.0128(13)
N3 0.0374(13) 0.0733(18) 0.0494(14) 0.000 -0.0018(10) 0.000
C3B 0.129(3) 0.0480(14) 0.095(2) -0.0085(16) -0.009(2) -0.0014(14)
C4 0.050(2) 0.097(3) 0.064(2) 0.000 0.0117(15) 0.000
C5B 0.148(4) 0.078(2) 0.119(3) 0.000(2) -0.038(3) -0.039(2)
C6 0.073(2) 0.083(2) 0.0449(16) 0.000 0.0051(15) 0.000
C7 0.0554(19) 0.0618(19) 0.0477(16) 0.000 -0.0022(14) 0.000
C1B 0.187(4) 0.083(2) 0.092(3) -0.013(2) -0.004(2) 0.036(2)

loop_
_atom_type_symbol
_atom_type_description
_atom_type_scat_dispersion_real
_atom_type_scat_dispersion_imag
_atom_type_scat_source
C C 0.0192 0.0096 'International Tables Vol C Tables 4.2.6.8 and 6.1.1.4'
H H 0.0000 0.0000 'International Tables Vol C Tables 4.2.6.8 and 6.1.1.4'
Cu Cu -1.9896 0.6038 'International Tables Vol C Tables 4.2.6.8 and 6.1.1.4'
N N 0.0330 0.0189 'International Tables Vol C Tables 4.2.6.8 and 6.1.1.4'
O O 0.0517 0.0336 'International Tables Vol C Tables 4.2.6.8 and 6.1.1.4'

loop_
_geom_angle_atom_site_label_1
_geom_angle_atom_site_label_2
_geom_angle_atom_site_label_3
_geom_angle_site_symmetry_1
_geom_angle_site_symmetry_3
_geom_angle
_geom_angle_publ_flag
O1 Cu1 O1 7_565 . 85.85(10) ?
O1 Cu1 N1 . . 101.73(7) ?
O1 Cu1 N1 7_565 . 101.73(7) ?
O1 Cu1 O2 . . 92.44(7) ?
O1 Cu1 O2 7_565 7_565 92.44(7) ?
O1 Cu1 O2 . 7_565 162.56(7) ?
O1 Cu1 O2 7_565 . 162.56(7) ?
O2 Cu1 N1 . . 95.61(7) ?
O2 Cu1 N1 7_565 . 95.61(7) ?
O2 Cu1 O2 7_565 . 84.01(10) ?
C4B O1 Cu1 . . 125.89(18) ?
C3 N1 Cu1 . . 124.14(19) ?
C3 N1 C7A . . 105.0(2) ?
C7A N1 Cu1 . . 130.90(19) ?
C2B O2 Cu1 . . 125.76(18) ?
H2A N2 H2B . . 120.0 ?
C3 N2 H2A . . 120.0 ?
C3 N2 H2B . . 120.0 ?
N1 C3 N2 . . 124.5(3) ?
N1 C3 N3 . . 113.4(3) ?
N2 C3 N3 . . 122.1(3) ?
N1 C7A C3A . . 109.5(3) ?
N1 C7A C7 . . 130.4(3) ?
C7 C7A C3A . . 120.1(3) ?
N3 C8 H8A . 7_565 112(3) ?
N3 C8 H8A . . 112(3) ?
N3 C8 H8B . . 105(5) ?
H8A C8 H8A . 7_565 108(6) ?
H8A C8 H8B . . 109(4) ?
H8B C8 H8A . 7_565 109(4) ?
N3 C3A C7A . . 105.9(2) ?
N3 C3A C4 . . 130.7(3) ?
C4 C3A C7A . . 123.5(3) ?
O1 C4B C3B . . 125.5(3) ?
O1 C4B C5B . . 115.1(3) ?
C3B C4B C5B . . 119.4(3) ?
C4 C5 H5 . . 119.0 ?
C6 C5 H5 . . 119.0 ?
C6 C5 C4 . . 122.0(3) ?
O2 C2B C3B . . 124.4(3) ?
O2 C2B C1B . . 114.8(3) ?
C3B C2B C1B . . 120.8(3) ?
C3 N3 C8 . . 126.6(3) ?
C3 N3 C3A . . 106.3(2) ?
C3A N3 C8 . . 127.1(3) ?
C4B C3B C2B . . 125.9(3) ?
C4B C3B H3B . . 117.1 ?
C2B C3B H3B . . 117.1 ?
C3A C4 C5 . . 114.9(3) ?
C3A C4 H4 . . 122.5 ?
C5 C4 H4 . . 122.5 ?
C4B C5B H5BA . . 109.5 ?
C4B C5B H5BB . . 109.5 ?
C4B C5B H5BC . . 109.5 ?
H5BA C5B H5BB . . 109.5 ?
H5BA C5B H5BC . . 109.5 ?
H5BB C5B H5BC . . 109.5 ?
C5 C6 H6 . . 119.0 ?
C7 C6 C5 . . 122.1(3) ?
C7 C6 H6 . . 119.0 ?
C7A C7 H7 . . 121.3 ?
C6 C7 C7A . . 117.4(3) ?
C6 C7 H7 . . 121.3 ?
C2B C1B H1BA . . 109.5 ?
C2B C1B H1BB . . 109.5 ?
C2B C1B H1BC . . 109.5 ?
H1BA C1B H1BB . . 109.5 ?
H1BA C1B H1BC . . 109.5 ?
H1BB C1B H1BC . . 109.5 ?

loop_
_geom_bond_atom_site_label_1
_geom_bond_atom_site_label_2
_geom_bond_site_symmetry_2
_geom_bond_distance
_geom_bond_publ_flag
Cu1 O1 7_565 1.9378(16) yes
Cu1 O1 . 1.9378(16) yes
Cu1 N1 . 2.196(2) yes
Cu1 O2 . 1.9546(16) yes
Cu1 O2 7_565 1.9546(16) yes
O1 C4B . 1.260(3) ?
N1 C3 . 1.316(4) ?
N1 C7A . 1.390(3) ?
O2 C2B . 1.272(3) ?
N2 H2A . 0.8600 ?
N2 H2B . 0.8600 ?
N2 C3 . 1.348(4) ?
C3 N3 . 1.360(4) ?
C7A C3A . 1.395(4) ?
C7A C7 . 1.392(4) ?
C8 N3 . 1.461(5) ?
C8 H8A . 0.89(5) ?
C8 H8A 7_565 0.89(5) ?
C8 H8B . 0.79(7) ?
C3A N3 . 1.383(4) ?
C3A C4 . 1.393(5) ?
C4B C3B . 1.381(4) ?
C4B C5B . 1.516(4) ?
C5 H5 . 0.9300 ?
C5 C4 . 1.404(6) ?
C5 C6 . 1.385(5) ?
C2B C3B . 1.383(4) ?
C2B C1B . 1.498(4) ?
C3B H3B . 0.9300 ?
C4 H4 . 0.9300 ?
C5B H5BA . 0.9600 ?
C5B H5BB . 0.9600 ?
C5B H5BC . 0.9600 ?
C6 H6 . 0.9300 ?
C6 C7 . 1.378(5) ?
C7 H7 . 0.9300 ?
C1B H1BA . 0.9600 ?
C1B H1BB . 0.9600 ?
C1B H1BC . 0.9600 ?

loop_
_geom_hbond_atom_site_label_D
_geom_hbond_atom_site_label_H
_geom_hbond_atom_site_label_A
_geom_hbond_site_symmetry_D
_geom_hbond_site_symmetry_H
_geom_hbond_site_symmetry_A
_geom_hbond_distance_DH
_geom_hbond_distance_HA
_geom_hbond_distance_DA
_geom_hbond_angle_DHA
_geom_hbond_publ_flag
N2 H2A O2 ? ? . 0.86 2.44 3.077(3) 131 yes
N2 H2B O2 . . 4_455 0.86 2.44 3.167(3) 142 yes
C5B H5BA Cg1 . . 3_656 0.96 2.74 3.682(4) 166 yes

loop_
_geom_torsion_atom_site_label_1
_geom_torsion_atom_site_label_2
_geom_torsion_atom_site_label_3
_geom_torsion_atom_site_label_4
_geom_torsion_site_symmetry_1
_geom_torsion_site_symmetry_2
_geom_torsion_site_symmetry_3
_geom_torsion_site_symmetry_4
_geom_torsion
_geom_torsion_publ_flag
Cu1 O1 C4B C3B . . . . 2.1(4) ?
Cu1 O1 C4B C5B . . . . -175.7(2) ?
Cu1 N1 C3 N2 . . . . 0.0000(10) ?
Cu1 N1 C3 N3 . . . . 180.000000 ?
Cu1 N1 C7A C3A . . . . 180.0000(10) ?
Cu1 N1 C7A C7 . . . . 0.0000(10) ?
Cu1 O2 C2B C3B . . . . 4.8(4) ?
Cu1 O2 C2B C1B . . . . -176.0(2) ?
O1 C4B C3B C2B . . . . 0.3(6) ?
N1 C3 N3 C8 . . . . 180.0000(10) ?
N1 C3 N3 C3A . . . . 0.0000(10) ?
N1 C7A C3A N3 . . . . 0.0000(10) ?
N1 C7A C3A C4 . . . . 180.0000(10) ?
N1 C7A C7 C6 . . . . 180.0000(10) ?
O2 C2B C3B C4B . . . . -4.1(6) ?
N2 C3 N3 C8 . . . . 0.0000(10) ?
N2 C3 N3 C3A . . . . 180.0000(10) ?
C3 N1 C7A C3A . . . . 0.0000(10) ?
C3 N1 C7A C7 . . . . 180.0000(10) ?
C7A N1 C3 N2 . . . . 180.0000(10) ?
C7A N1 C3 N3 . . . . 0.0000(10) ?
C7A C3A N3 C3 . . . . 0.0000(10) ?
C7A C3A N3 C8 . . . . 180.0000(10) ?
C7A C3A C4 C5 . . . . 0.0000(10) ?
C3A C7A C7 C6 . . . . 0.0000(10) ?
C5 C6 C7 C7A . . . . 0.0000(10) ?
N3 C3A C4 C5 . . . . 180.0000(10) ?
C4 C3A N3 C3 . . . . 180.0000(10) ?
C4 C3A N3 C8 . . . . 0.0000(10) ?
C4 C5 C6 C7 . . . . 0.0000(10) ?
C5B C4B C3B C2B . . . . 178.0(4) ?
C6 C5 C4 C3A . . . . 0.0000(10) ?
C7 C7A C3A N3 . . . . 180.0000(10) ?
C7 C7A C3A C4 . . . . 0.0000(10) ?
C1B C2B C3B C4B . . . . 176.9(4) ?
